data_4087903
loop_
_publ_author_name
'Luy, Jan-Niclas'
'Hauser, Simone A.'
'Chaplin, Adrian B.'
'Tonner, Ralf'

_publ_section_title
;
 Rhodium(I) and Iridium(I) Complexes of the Conformationally Rigid
 IBioxMe4 Ligand: Computational and Experimental Studies of Unusually
 Tilted NHC Coordination Geometries
;
_journal_issue 20
_journal_name_full Organometallics
_journal_page_first 5099
_journal_paper_doi 10.1021/acs.organomet.5b00692
_journal_volume 34
_journal_year 2015
_chemical_formula_moiety 'C30 H46 Cl Ir N4 O4, C6 H6'
_chemical_formula_sum 'C36 H52 Cl Ir N4 O4'
_chemical_formula_weight 832.46
_chemical_melting_point ?
_space_group_crystal_system triclinic
_space_group_IT_number 2
_space_group_name_Hall '-P 1'
_space_group_name_H-M_alt 'P -1'
_atom_sites_solution_hydrogens geom
_atom_sites_solution_primary direct
_atom_sites_solution_secondary difmap
_audit_creation_date 2014-10-08
_audit_creation_method
;
Olex2 1.2
(compiled 2014.08.28 svn.r2986 for OlexSys, GUI svn.r4874)
;
_cell_angle_alpha 95.5851(12)
_cell_angle_beta 101.3647(12)
_cell_angle_gamma 100.3529(12)
_cell_formula_units_Z 2
_cell_length_a 9.59136(13)
_cell_length_b 11.07078(16)
_cell_length_c 17.1694(3)
_cell_measurement_reflns_used 42854
_cell_measurement_temperature 150(2)
_cell_measurement_theta_max 34.2520
_cell_measurement_theta_min 3.1810
_cell_volume 1741.53(5)
_computing_cell_refinement
;
CrysAlisPro, Agilent Technologies,
Version 1.171.36.28 (release 01-02-2013 CrysAlis171 .NET)
(compiled Feb  1 2013,16:14:44)
;
_computing_data_collection
;
CrysAlisPro, Agilent Technologies,
Version 1.171.36.28 (release 01-02-2013 CrysAlis171 .NET)
(compiled Feb  1 2013,16:14:44)
;
_computing_data_reduction
;
CrysAlisPro, Agilent Technologies,
Version 1.171.36.28 (release 01-02-2013 CrysAlis171 .NET)
(compiled Feb  1 2013,16:14:44)
;
_computing_molecular_graphics 'Olex2 (Dolomanov et al., 2009)'
_computing_publication_material 'Olex2 (Dolomanov et al., 2009)'
_computing_structure_refinement 'ShelXL (Sheldrick, 2008)'
_computing_structure_solution 'ShelXS (Sheldrick, 2008)'
_diffrn_ambient_temperature 150(2)
_diffrn_detector_area_resol_mean 10.2833
_diffrn_measured_fraction_theta_full 0.999
_diffrn_measured_fraction_theta_max 0.999
_diffrn_measurement_details
;
#__ type_ start__ end____ width___ exp.time_
  1 omega   23.00   96.00   1.0000    7.0000
omega____ theta____ kappa____ phi______ frames
    -       23.1593   77.0000   90.0000 73

#__ type_ start__ end____ width___ exp.time_
  2 omega   36.00  112.00   1.0000    7.0000
omega____ theta____ kappa____ phi______ frames
    -       23.1593  178.0000    0.0000 76

#__ type_ start__ end____ width___ exp.time_
  3 omega   -9.00   69.00   1.0000    7.0000
omega____ theta____ kappa____ phi______ frames
    -       23.1593   77.0000   30.0000 78

#__ type_ start__ end____ width___ exp.time_
  4 omega   74.00  100.00   1.0000    7.0000
omega____ theta____ kappa____ phi______ frames
    -       23.1593   77.0000   30.0000 26

#__ type_ start__ end____ width___ exp.time_
  5 omega  -31.00   -3.00   1.0000    7.0000
omega____ theta____ kappa____ phi______ frames
    -      -24.0968  -77.0000  150.0000 28

#__ type_ start__ end____ width___ exp.time_
  6 omega  -91.00  -42.00   1.0000    7.0000
omega____ theta____ kappa____ phi______ frames
    -      -24.0968  141.0000   70.0000 49

#__ type_ start__ end____ width___ exp.time_
  7 omega -111.00   24.00   1.0000    7.0000
omega____ theta____ kappa____ phi______ frames
    -      -24.0968    0.0000  -90.0000 135

#__ type_ start__ end____ width___ exp.time_
  8 omega   -6.00   97.00   1.0000    7.0000
omega____ theta____ kappa____ phi______ frames
    -       23.1593   57.0000  -60.0000 103

#__ type_ start__ end____ width___ exp.time_
  9 omega  -53.00   50.00   1.0000    7.0000
omega____ theta____ kappa____ phi______ frames
    -       23.1593  -38.0000    0.0000 103

#__ type_ start__ end____ width___ exp.time_
 10 omega   35.00  113.00   1.0000    7.0000
omega____ theta____ kappa____ phi______ frames
    -       23.1593  178.0000  -90.0000 78

#__ type_ start__ end____ width___ exp.time_
 11 omega   -6.00   97.00   1.0000    7.0000
omega____ theta____ kappa____ phi______ frames
    -       23.1593   57.0000 -180.0000 103

#__ type_ start__ end____ width___ exp.time_
 12 omega  -25.00   65.00   1.0000    7.0000
omega____ theta____ kappa____ phi______ frames
    -       23.1593  -99.0000  -30.0000 90

#__ type_ start__ end____ width___ exp.time_
 13 omega -114.00  -57.00   1.0000    7.0000
omega____ theta____ kappa____ phi______ frames
    -      -24.0968 -178.0000  -30.0000 57

#__ type_ start__ end____ width___ exp.time_
 14 omega   35.00   60.00   1.0000    7.0000
omega____ theta____ kappa____ phi______ frames
    -       23.1593  178.0000 -150.0000 25

#__ type_ start__ end____ width___ exp.time_
 15 omega   -3.00   99.00   1.0000    7.0000
omega____ theta____ kappa____ phi______ frames
    -       23.1593   38.0000   60.0000 102
;
_diffrn_measurement_device_type 'Oxford Diffraction: Xcalibur, Ruby, Gemini'
_diffrn_measurement_method '\w scans'
_diffrn_orient_matrix_UB_11 0.0032084000
_diffrn_orient_matrix_UB_12 0.0368108000
_diffrn_orient_matrix_UB_13 -0.0314319000
_diffrn_orient_matrix_UB_21 -0.0236392000
_diffrn_orient_matrix_UB_22 -0.0542545000
_diffrn_orient_matrix_UB_23 -0.0286031000
_diffrn_orient_matrix_UB_31 -0.0732624000
_diffrn_orient_matrix_UB_32 0.0050221000
_diffrn_orient_matrix_UB_33 -0.0019517000
_diffrn_radiation_monochromator graphite
_diffrn_radiation_type MoK\a
_diffrn_radiation_wavelength 0.71073
_diffrn_reflns_av_R_equivalents 0.0309
_diffrn_reflns_av_unetI/netI 0.0185
_diffrn_reflns_Laue_measured_fraction_full 0.999
_diffrn_reflns_Laue_measured_fraction_max 0.999
_diffrn_reflns_limit_h_max 12
_diffrn_reflns_limit_h_min -12
_diffrn_reflns_limit_k_max 14
_diffrn_reflns_limit_k_min -14
_diffrn_reflns_limit_l_max 21
_diffrn_reflns_limit_l_min -21
_diffrn_reflns_number 44403
_diffrn_reflns_point_group_measured_fraction_full 0.999
_diffrn_reflns_point_group_measured_fraction_max 0.999
_diffrn_reflns_theta_full 27.103
_diffrn_reflns_theta_max 27.103
_diffrn_reflns_theta_min 2.915
_diffrn_source 'Enhance (Mo) X-ray Source'
_exptl_absorpt_coefficient_mu 3.954
_exptl_absorpt_correction_T_max 1.00000
_exptl_absorpt_correction_T_min 0.75068
_exptl_absorpt_correction_type multi-scan
_exptl_absorpt_process_details
;
CrysAlisPro, Agilent Technologies,
Version 1.171.36.28 (release 01-02-2013 CrysAlis171 .NET)
(compiled Feb  1 2013,16:14:44)
Empirical absorption correction using spherical harmonics,
 implemented in SCALE3 ABSPACK scaling algorithm.
;
_exptl_crystal_colour yellow
_exptl_crystal_colour_primary yellow
_exptl_crystal_density_diffrn 1.587
_exptl_crystal_density_meas ?
_exptl_crystal_description block
_exptl_crystal_F_000 844
_exptl_crystal_recrystallization_method 'Crystals grown from C6H6-heptane at 293 K'
_exptl_crystal_size_max 0.2
_exptl_crystal_size_mid 0.2
_exptl_crystal_size_min 0.08
_refine_diff_density_max 0.795
_refine_diff_density_min -0.535
_refine_diff_density_rms 0.068
_refine_ls_extinction_method none
_refine_ls_goodness_of_fit_ref 1.145
_refine_ls_hydrogen_treatment constr
_refine_ls_matrix_type full
_refine_ls_number_parameters 427
_refine_ls_number_reflns 7668
_refine_ls_number_restraints 44
_refine_ls_restrained_S_all 1.142
_refine_ls_R_factor_all 0.0171
_refine_ls_R_factor_gt 0.0162
_refine_ls_shift/su_max 0.004
_refine_ls_shift/su_mean 0.000
_refine_ls_structure_factor_coef Fsqd
_refine_ls_weighting_details 'w=1/[\s^2^(Fo^2^)+(0.0157P)^2^+1.1577P] where P=(Fo^2^+2Fc^2^)/3'
_refine_ls_weighting_scheme calc
_refine_ls_wR_factor_gt 0.0393
_refine_ls_wR_factor_ref 0.0397
_reflns_Friedel_coverage 0.000
_reflns_number_gt 7443
_reflns_number_total 7668
_reflns_threshold_expression 'I > 2\s(I)'
_cod_data_source_file om5b00692_si_003.cif
_cod_data_source_block 0059abc14
_cod_depositor_comments
;
The following automatic conversions were performed:

data item '_chemical_melting_point' value 'not measured' was changed
to '?' -- the value is undefined or not given.

data item '_exptl_crystal_density_meas' value 'not measured' was
changed to '?' -- the value is perceived as not measured.

Automatic conversion script
Id: cif_fix_values 6909 2019-04-08 15:41:33Z antanas 
;
_cod_original_cell_volume 1741.53(4)
_cod_database_code 4087903
_shelxl_version_number 2013-4
_shelx_space_group_comment
;
The symmetry employed for this shelxl refinement is uniquely defined
by the following loop, which should always be used as a source of
symmetry information in preference to the above space-group names.
They are only intended as comments.
;
_olex2_refinement_description
;
1. Fixed Uiso
 At 1.2 times of:
  All C(H) groups, All C(H,H) groups
 At 1.5 times of:
  All C(H,H,H) groups
2. Restrained distances
 O33-C32A \\sim O33-C32
 with sigma of 0.01
 C32A-C31 \\sim C32-C31
 with sigma of 0.01
3. Uiso/Uaniso restraints and constraints
O33 \\sim C32A \\sim C32 \\sim C31: within 2A with sigma of 0.01 and sigma for
terminal atoms of 0.02
Uanis(C32A) \\sim Ueq, Uanis(C32) \\sim Ueq: with sigma of 0.01 and sigma for
terminal atoms of 0.02
Uanis(C32A) = Uanis(C32)
4. Others
 Sof(C32A)=Sof(H32C)=Sof(H32D)=1-FVAR(1)
 Sof(C32)=Sof(H32A)=Sof(H32B)=FVAR(1)
5.a Ternary CH refined with riding coordinates:
 C3(H3), C4(H4)
5.b Secondary CH2 refined with riding coordinates:
 C5(H5A,H5B), C6(H6A,H6B), C7(H7A,H7B), C8(H8A,H8B), C9(H9A,H9B), C10(H10A,
 H10B), C17(H17A,H17B), C20(H20A,H20B), C32(H32A,H32B), C32A(H32C,H32D),
 C35(H35A,H35B)
5.c Aromatic/amide H refined with riding coordinates:
 C800(H800), C801(H801), C802(H802), C803(H803), C804(H804), C805(H805)
5.d Idealised Me refined as rotating group:
 C22(H22A,H22B,H22C), C23(H23A,H23B,H23C), C24(H24A,H24B,H24C), C25(H25A,H25B,
 H25C), C37(H37A,H37B,H37C), C38(H38A,H38B,H38C), C40(H40A,H40B,H40C), C41(H41A,
 H41B,H41C)
;
_olex2_submission_special_instructions 'No special instructions were received'

loop_
_space_group_symop_operation_xyz
'x, y, z'
'-x, -y, -z'

loop_
_atom_site_label
_atom_site_type_symbol
_atom_site_fract_x
_atom_site_fract_y
_atom_site_fract_z
_atom_site_U_iso_or_equiv
_atom_site_adp_type
_atom_site_occupancy
_atom_site_site_symmetry_order
_atom_site_calc_flag
_atom_site_refinement_flags_posn
_atom_site_refinement_flags_adp
_atom_site_refinement_flags_occupancy
_atom_site_disorder_assembly
_atom_site_disorder_group
Ir1 Ir 0.66436(2) 0.09475(2) 0.27559(2) 0.01313(3) Uani 1 1 d . . . . .
Cl2 Cl 0.75858(6) 0.03561(5) 0.16222(3) 0.02259(10) Uani 1 1 d . . . . .
O18 O 1.03095(17) 0.52411(15) 0.25798(11) 0.0296(4) Uani 1 1 d . . . . .
O21 O 0.69580(18) 0.51438(15) 0.14300(10) 0.0286(4) Uani 1 1 d . . . . .
O33 O 0.30247(17) -0.35247(14) 0.19394(11) 0.0288(4) Uani 1 1 d . . . . .
O36 O 0.61945(18) -0.38925(14) 0.30990(10) 0.0258(3) Uani 1 1 d . . . . .
N12 N 0.88319(18) 0.34810(16) 0.27982(11) 0.0181(4) Uani 1 1 d . . . . .
N15 N 0.67321(18) 0.34405(16) 0.20942(10) 0.0166(3) Uani 1 1 d . . . . .
N27 N 0.44726(19) -0.15820(16) 0.22978(11) 0.0188(4) Uani 1 1 d . . . . .
N30 N 0.64256(18) -0.18035(16) 0.30369(10) 0.0169(3) Uani 1 1 d . . . . .
C3 C 0.5394(2) 0.1530(2) 0.35774(12) 0.0185(4) Uani 1 1 d . . . . .
H3 H 0.4448 0.0938 0.3519 0.022 Uiso 1 1 calc R . . . .
C4 C 0.6589(2) 0.10684(19) 0.39813(12) 0.0171(4) Uani 1 1 d . . . . .
H4 H 0.6271 0.0235 0.4141 0.020 Uiso 1 1 calc R . . . .
C5 C 0.7785(2) 0.1880(2) 0.46200(12) 0.0206(4) Uani 1 1 d . . . . .
H5A H 0.7860 0.2754 0.4524 0.025 Uiso 1 1 calc R . . . .
H5B H 0.8721 0.1642 0.4587 0.025 Uiso 1 1 calc R . . . .
C6 C 0.7506(3) 0.1764(2) 0.54622(13) 0.0267(5) Uani 1 1 d . . . . .
H6A H 0.7597 0.0924 0.5590 0.032 Uiso 1 1 calc R . . . .
H6B H 0.8264 0.2370 0.5857 0.032 Uiso 1 1 calc R . . . .
C7 C 0.6023(3) 0.1980(2) 0.55549(13) 0.0264(5) Uani 1 1 d . . . . .
H7A H 0.5954 0.1942 0.6120 0.032 Uiso 1 1 calc R . . . .
H7B H 0.5268 0.1300 0.5218 0.032 Uiso 1 1 calc R . . . .
C8 C 0.5697(2) 0.3221(2) 0.53234(13) 0.0238(5) Uani 1 1 d . . . . .
H8A H 0.5272 0.3604 0.5742 0.029 Uiso 1 1 calc R . . . .
H8B H 0.6626 0.3780 0.5323 0.029 Uiso 1 1 calc R . . . .
C9 C 0.4667(3) 0.3145(2) 0.45091(14) 0.0278(5) Uani 1 1 d . . . . .
H9A H 0.4342 0.3943 0.4486 0.033 Uiso 1 1 calc R . . . .
H9B H 0.3797 0.2495 0.4485 0.033 Uiso 1 1 calc R . . . .
C10 C 0.5258(3) 0.2866(2) 0.37548(13) 0.0260(5) Uani 1 1 d . . . . .
H10A H 0.4607 0.3078 0.3288 0.031 Uiso 1 1 calc R . . . .
H10B H 0.6226 0.3408 0.3821 0.031 Uiso 1 1 calc R . . . .
C11 C 0.7467(2) 0.27421(18) 0.25973(12) 0.0154(4) Uani 1 1 d . . . . .
C13 C 0.8935(2) 0.4541(2) 0.24178(14) 0.0221(4) Uani 1 1 d . . . . .
C14 C 0.7625(2) 0.4505(2) 0.19780(13) 0.0211(4) Uani 1 1 d . . . . .
C16 C 1.0310(2) 0.3452(2) 0.32634(13) 0.0225(4) Uani 1 1 d . . . . .
C17 C 1.1204(2) 0.4350(2) 0.28193(15) 0.0274(5) Uani 1 1 d . . . . .
H17A H 1.2139 0.4775 0.3179 0.033 Uiso 1 1 calc R . . . .
H17B H 1.1407 0.3892 0.2343 0.033 Uiso 1 1 calc R . . . .
C19 C 0.5379(2) 0.3214(2) 0.14504(12) 0.0183(4) Uani 1 1 d . . . . .
C20 C 0.5425(3) 0.4559(2) 0.12819(14) 0.0256(5) Uani 1 1 d . . . . .
H20A H 0.4939 0.4576 0.0719 0.031 Uiso 1 1 calc R . . . .
H20B H 0.4931 0.4995 0.1642 0.031 Uiso 1 1 calc R . . . .
C22 C 1.0643(2) 0.2161(2) 0.31758(16) 0.0315(5) Uani 1 1 d . . . . .
H22A H 1.0444 0.1830 0.2606 0.047 Uiso 1 1 calc GR . . . .
H22B H 1.0032 0.1617 0.3448 0.047 Uiso 1 1 calc GR . . . .
H22C H 1.1669 0.2203 0.3417 0.047 Uiso 1 1 calc GR . . . .
C23 C 1.0542(3) 0.4028(2) 0.41323(14) 0.0308(5) Uani 1 1 d . . . . .
H23A H 1.1561 0.4106 0.4401 0.046 Uiso 1 1 calc GR . . . .
H23B H 0.9918 0.3499 0.4406 0.046 Uiso 1 1 calc GR . . . .
H23C H 1.0297 0.4851 0.4150 0.046 Uiso 1 1 calc GR . . . .
C24 C 0.5578(3) 0.2419(2) 0.07200(13) 0.0250(5) Uani 1 1 d . . . . .
H24A H 0.4717 0.2318 0.0284 0.038 Uiso 1 1 calc GR . . . .
H24B H 0.5707 0.1603 0.0861 0.038 Uiso 1 1 calc GR . . . .
H24C H 0.6437 0.2823 0.0545 0.038 Uiso 1 1 calc GR . . . .
C25 C 0.4010(2) 0.2695(2) 0.17203(13) 0.0252(5) Uani 1 1 d . . . . .
H25A H 0.3812 0.3323 0.2104 0.038 Uiso 1 1 calc GR . . . .
H25B H 0.4139 0.1958 0.1977 0.038 Uiso 1 1 calc GR . . . .
H25C H 0.3192 0.2469 0.1255 0.038 Uiso 1 1 calc GR . . . .
C26 C 0.5796(2) -0.08941(19) 0.27056(12) 0.0159(4) Uani 1 1 d . . . . .
C28 C 0.4321(2) -0.28347(19) 0.23531(13) 0.0208(4) Uani 1 1 d . . . . .
C29 C 0.5547(2) -0.29731(19) 0.28181(13) 0.0200(4) Uani 1 1 d . . . . .
C31 C 0.3159(2) -0.1361(2) 0.17567(14) 0.0230(5) Uani 1 1 d . . . . .
C32 C 0.2474(6) -0.2742(4) 0.1380(3) 0.0299(10) Uani 0.603(8) 1 d . U P A 1
H32A H 0.1401 -0.2886 0.1285 0.036 Uiso 0.603(8) 1 calc R . P A 1
H32B H 0.2746 -0.2926 0.0861 0.036 Uiso 0.603(8) 1 calc R . P A 1
C32A C 0.2119(7) -0.2675(5) 0.1658(6) 0.0299(10) Uani 0.397(8) 1 d . U P A 2
H32C H 0.1372 -0.2638 0.1979 0.036 Uiso 0.397(8) 1 calc R . P A 2
H32D H 0.1624 -0.2945 0.1088 0.036 Uiso 0.397(8) 1 calc R . P A 2
C34 C 0.7918(2) -0.1951(2) 0.33967(13) 0.0214(4) Uani 1 1 d . . . . .
C35 C 0.7516(3) -0.3237(2) 0.36587(14) 0.0258(5) Uani 1 1 d . . . . .
H35A H 0.8308 -0.3697 0.3645 0.031 Uiso 1 1 calc R . . . .
H35B H 0.7353 -0.3150 0.4211 0.031 Uiso 1 1 calc R . . . .
C37 C 0.3558(3) -0.0749(3) 0.10563(15) 0.0379(6) Uani 1 1 d . . . . .
H37A H 0.4174 0.0072 0.1255 0.057 Uiso 1 1 calc GR . . . .
H37B H 0.2671 -0.0664 0.0688 0.057 Uiso 1 1 calc GR . . . .
H37C H 0.4086 -0.1261 0.0773 0.057 Uiso 1 1 calc GR . . . .
C38 C 0.2296(3) -0.0639(3) 0.21985(17) 0.0402(7) Uani 1 1 d . . . . .
H38A H 0.2087 -0.1047 0.2656 0.060 Uiso 1 1 calc GR . . . .
H38B H 0.1382 -0.0603 0.1836 0.060 Uiso 1 1 calc GR . . . .
H38C H 0.2859 0.0205 0.2391 0.060 Uiso 1 1 calc GR . . . .
C40 C 0.8695(3) -0.0976(2) 0.41047(15) 0.0305(5) Uani 1 1 d . . . . .
H40A H 0.8830 -0.0157 0.3926 0.046 Uiso 1 1 calc GR . . . .
H40B H 0.9645 -0.1155 0.4331 0.046 Uiso 1 1 calc GR . . . .
H40C H 0.8113 -0.0986 0.4514 0.046 Uiso 1 1 calc GR . . . .
C41 C 0.8783(2) -0.2005(2) 0.27416(14) 0.0267(5) Uani 1 1 d . . . . .
H41A H 0.8263 -0.2669 0.2308 0.040 Uiso 1 1 calc GR . . . .
H41B H 0.9741 -0.2169 0.2967 0.040 Uiso 1 1 calc GR . . . .
H41C H 0.8901 -0.1211 0.2530 0.040 Uiso 1 1 calc GR . . . .
C800 C 0.0195(3) 0.1681(2) 0.03186(15) 0.0284(5) Uani 1 1 d . . . . .
H800 H -0.0251 0.0878 0.0398 0.034 Uiso 1 1 calc R . . . .
C801 C 0.1092(3) 0.1809(2) -0.02231(15) 0.0300(5) Uani 1 1 d . . . . .
H801 H 0.1256 0.1094 -0.0516 0.036 Uiso 1 1 calc R . . . .
C802 C 0.1747(3) 0.2977(2) -0.03360(14) 0.0279(5) Uani 1 1 d . . . . .
H802 H 0.2360 0.3067 -0.0708 0.033 Uiso 1 1 calc R . . . .
C803 C 0.1509(3) 0.4009(2) 0.00901(15) 0.0311(5) Uani 1 1 d . . . . .
H803 H 0.1962 0.4811 0.0013 0.037 Uiso 1 1 calc R . . . .
C804 C 0.0612(3) 0.3884(2) 0.06314(15) 0.0308(5) Uani 1 1 d . . . . .
H804 H 0.0451 0.4599 0.0926 0.037 Uiso 1 1 calc R . . . .
C805 C -0.0049(2) 0.2717(2) 0.07418(14) 0.0267(5) Uani 1 1 d . . . . .
H805 H -0.0671 0.2628 0.1109 0.032 Uiso 1 1 calc R . . . .

loop_
_atom_site_aniso_label
_atom_site_aniso_U_11
_atom_site_aniso_U_22
_atom_site_aniso_U_33
_atom_site_aniso_U_23
_atom_site_aniso_U_13
_atom_site_aniso_U_12
Ir1 0.01229(4) 0.01363(4) 0.01260(4) 0.00100(3) 0.00156(3) 0.00207(3)
Cl2 0.0274(3) 0.0228(3) 0.0201(2) 0.0019(2) 0.0102(2) 0.0069(2)
O18 0.0213(8) 0.0229(8) 0.0426(10) 0.0033(7) 0.0110(7) -0.0047(6)
O21 0.0327(9) 0.0228(8) 0.0317(9) 0.0128(7) 0.0072(7) 0.0042(7)
O33 0.0217(8) 0.0183(8) 0.0409(10) 0.0018(7) 0.0018(7) -0.0034(6)
O36 0.0317(8) 0.0188(8) 0.0302(9) 0.0075(7) 0.0084(7) 0.0092(7)
N12 0.0155(8) 0.0171(9) 0.0213(9) 0.0015(7) 0.0050(7) 0.0021(7)
N15 0.0170(8) 0.0154(8) 0.0171(8) 0.0019(7) 0.0046(7) 0.0020(7)
N27 0.0184(8) 0.0151(8) 0.0212(9) 0.0021(7) 0.0021(7) 0.0013(7)
N30 0.0176(8) 0.0174(9) 0.0163(8) 0.0025(7) 0.0043(7) 0.0041(7)
C3 0.0157(9) 0.0241(11) 0.0153(10) -0.0008(8) 0.0045(8) 0.0033(8)
C4 0.0200(10) 0.0186(10) 0.0138(9) 0.0015(8) 0.0067(8) 0.0038(8)
C5 0.0173(10) 0.0270(11) 0.0173(10) 0.0005(9) 0.0033(8) 0.0057(8)
C6 0.0298(12) 0.0373(13) 0.0141(10) 0.0019(9) 0.0024(9) 0.0135(10)
C7 0.0311(12) 0.0339(13) 0.0174(11) 0.0044(9) 0.0111(9) 0.0078(10)
C8 0.0223(11) 0.0298(12) 0.0194(11) -0.0024(9) 0.0068(9) 0.0063(9)
C9 0.0278(12) 0.0348(13) 0.0228(11) -0.0022(10) 0.0040(9) 0.0166(10)
C10 0.0328(12) 0.0309(12) 0.0164(10) 0.0011(9) 0.0024(9) 0.0168(10)
C11 0.0153(9) 0.0160(9) 0.0151(9) -0.0003(8) 0.0050(7) 0.0032(7)
C13 0.0215(10) 0.0166(10) 0.0288(12) 0.0017(9) 0.0112(9) -0.0003(8)
C14 0.0254(11) 0.0166(10) 0.0234(11) 0.0056(8) 0.0097(9) 0.0035(8)
C16 0.0132(9) 0.0260(11) 0.0248(11) -0.0009(9) 0.0022(8) -0.0002(8)
C17 0.0161(10) 0.0318(13) 0.0309(12) -0.0010(10) 0.0058(9) -0.0017(9)
C19 0.0191(10) 0.0209(10) 0.0157(10) 0.0039(8) 0.0029(8) 0.0060(8)
C20 0.0293(12) 0.0239(11) 0.0247(11) 0.0077(9) 0.0039(9) 0.0085(9)
C22 0.0182(11) 0.0317(13) 0.0413(14) 0.0009(11) -0.0012(10) 0.0073(9)
C23 0.0224(11) 0.0371(14) 0.0271(12) -0.0011(10) 0.0048(9) -0.0056(10)
C24 0.0306(12) 0.0280(12) 0.0166(10) 0.0014(9) 0.0036(9) 0.0087(10)
C25 0.0183(10) 0.0372(13) 0.0198(11) 0.0075(10) 0.0022(8) 0.0047(9)
C26 0.0166(9) 0.0176(10) 0.0136(9) 0.0014(8) 0.0035(7) 0.0042(8)
C28 0.0224(10) 0.0154(10) 0.0235(11) -0.0007(8) 0.0077(9) 0.0002(8)
C29 0.0259(11) 0.0144(10) 0.0224(11) 0.0025(8) 0.0113(9) 0.0046(8)
C31 0.0184(10) 0.0198(11) 0.0249(11) 0.0008(9) -0.0043(8) -0.0005(8)
C32 0.026(2) 0.0222(13) 0.034(2) 0.0018(16) -0.0036(16) -0.0029(13)
C32A 0.026(2) 0.0222(13) 0.034(2) 0.0018(16) -0.0036(16) -0.0029(13)
C34 0.0197(10) 0.0232(11) 0.0237(11) 0.0054(9) 0.0036(9) 0.0101(8)
C35 0.0289(12) 0.0272(12) 0.0256(12) 0.0080(9) 0.0076(9) 0.0132(10)
C37 0.0304(13) 0.0597(18) 0.0226(12) 0.0073(12) 0.0014(10) 0.0106(12)
C38 0.0186(11) 0.069(2) 0.0340(14) 0.0048(13) 0.0042(10) 0.0144(12)
C40 0.0265(12) 0.0314(13) 0.0304(13) -0.0018(10) -0.0050(10) 0.0130(10)
C41 0.0217(11) 0.0310(13) 0.0315(12) 0.0100(10) 0.0084(9) 0.0106(9)
C800 0.0312(12) 0.0203(11) 0.0305(12) 0.0028(9) 0.0070(10) -0.0025(9)
C801 0.0357(13) 0.0252(12) 0.0282(12) -0.0009(10) 0.0085(10) 0.0053(10)
C802 0.0265(11) 0.0349(13) 0.0224(11) 0.0102(10) 0.0047(9) 0.0042(10)
C803 0.0353(13) 0.0221(12) 0.0338(13) 0.0121(10) 0.0031(11) 0.0010(10)
C804 0.0376(13) 0.0246(12) 0.0294(13) 0.0015(10) 0.0042(11) 0.0087(10)
C805 0.0236(11) 0.0302(12) 0.0256(12) 0.0046(10) 0.0047(9) 0.0043(9)

loop_
_atom_type_symbol
_atom_type_description
_atom_type_scat_dispersion_real
_atom_type_scat_dispersion_imag
_atom_type_scat_source
C C 0.0033 0.0016 'International Tables Vol C Tables 4.2.6.8 and 6.1.1.4'
H H 0.0000 0.0000 'International Tables Vol C Tables 4.2.6.8 and 6.1.1.4'
Cl Cl 0.1484 0.1585 'International Tables Vol C Tables 4.2.6.8 and 6.1.1.4'
Ir Ir -1.4442 7.9887 'International Tables Vol C Tables 4.2.6.8 and 6.1.1.4'
N N 0.0061 0.0033 'International Tables Vol C Tables 4.2.6.8 and 6.1.1.4'
O O 0.0106 0.0060 'International Tables Vol C Tables 4.2.6.8 and 6.1.1.4'

loop_
_geom_angle_atom_site_label_1
_geom_angle_atom_site_label_2
_geom_angle_atom_site_label_3
_geom_angle
C3 Ir1 Cl2 167.23(6)
C4 Ir1 Cl2 153.37(6)
C4 Ir1 C3 39.06(8)
C11 Ir1 Cl2 85.07(5)
C11 Ir1 C3 93.26(8)
C11 Ir1 C4 104.39(8)
C26 Ir1 Cl2 86.29(6)
C26 Ir1 C3 94.13(8)
C26 Ir1 C4 85.43(8)
C26 Ir1 C11 170.17(8)
C13 O18 C17 102.68(16)
C14 O21 C20 104.26(16)
C28 O33 C32 104.1(2)
C28 O33 C32A 107.4(3)
C29 O36 C35 104.20(16)
C11 N12 C13 112.99(17)
C11 N12 C16 138.79(18)
C13 N12 C16 108.00(17)
C11 N15 C19 136.79(17)
C14 N15 C11 112.76(17)
C14 N15 C19 107.32(16)
C26 N27 C28 113.44(17)
C26 N27 C31 137.00(17)
C28 N27 C31 109.42(17)
C26 N30 C29 112.93(17)
C26 N30 C34 136.78(17)
C29 N30 C34 108.05(17)
C4 C3 Ir1 68.94(11)
C4 C3 C10 122.14(19)
C10 C3 Ir1 122.74(15)
C3 C4 Ir1 72.00(11)
C3 C4 C5 121.73(19)
C5 C4 Ir1 122.12(14)
C4 C5 C6 111.63(18)
C7 C6 C5 113.79(18)
C6 C7 C8 114.34(19)
C9 C8 C7 115.4(2)
C8 C9 C10 117.35(19)
C3 C10 C9 114.15(19)
N12 C11 Ir1 133.50(15)
N12 C11 N15 100.68(16)
N15 C11 Ir1 124.90(14)
O18 C13 N12 113.16(19)
C14 C13 O18 140.3(2)
C14 C13 N12 106.50(18)
O21 C14 N15 113.68(18)
C13 C14 O21 139.1(2)
C13 C14 N15 107.01(18)
N12 C16 C17 98.10(17)
N12 C16 C22 111.94(18)
N12 C16 C23 111.44(18)
C22 C16 C17 112.09(19)
C22 C16 C23 113.3(2)
C23 C16 C17 108.99(19)
O18 C17 C16 105.74(17)
N15 C19 C20 98.17(16)
N15 C19 C24 109.44(17)
N15 C19 C25 114.15(17)
C24 C19 C20 110.07(18)
C25 C19 C20 111.50(18)
C25 C19 C24 112.61(19)
O21 C20 C19 106.04(17)
N27 C26 Ir1 129.76(15)
N27 C26 N30 100.56(17)
N30 C26 Ir1 129.60(14)
O33 C28 N27 113.79(19)
C29 C28 O33 139.9(2)
C29 C28 N27 106.35(18)
O36 C29 N30 113.53(19)
C28 C29 O36 139.7(2)
C28 C29 N30 106.68(18)
N27 C31 C32 98.3(2)
N27 C31 C32A 100.3(3)
N27 C31 C37 110.78(18)
N27 C31 C38 112.12(19)
C37 C31 C32 103.8(3)
C37 C31 C32A 123.5(4)
C38 C31 C32 119.0(3)
C38 C31 C32A 97.2(4)
C38 C31 C37 111.9(2)
O33 C32 C31 107.4(3)
O33 C32A C31 106.6(4)
N30 C34 C35 98.16(16)
N30 C34 C40 113.71(18)
N30 C34 C41 109.14(17)
C40 C34 C35 111.73(19)
C40 C34 C41 112.22(19)
C41 C34 C35 111.08(19)
O36 C35 C34 106.97(17)
C805 C800 C801 120.1(2)
C802 C801 C800 119.9(2)
C803 C802 C801 119.9(2)
C802 C803 C804 120.3(2)
C805 C804 C803 119.8(2)
C800 C805 C804 119.9(2)

loop_
_geom_bond_atom_site_label_1
_geom_bond_atom_site_label_2
_geom_bond_distance
Ir1 Cl2 2.3858(5)
Ir1 C3 2.147(2)
Ir1 C4 2.1066(19)
Ir1 C11 2.067(2)
Ir1 C26 2.041(2)
O18 C13 1.364(3)
O18 C17 1.457(3)
O21 C14 1.360(3)
O21 C20 1.457(3)
O33 C28 1.356(3)
O33 C32 1.443(4)
O33 C32A 1.446(6)
O36 C29 1.363(3)
O36 C35 1.452(3)
N12 C11 1.373(3)
N12 C13 1.395(3)
N12 C16 1.491(3)
N15 C11 1.388(3)
N15 C14 1.383(3)
N15 C19 1.494(3)
N27 C26 1.371(3)
N27 C28 1.383(3)
N27 C31 1.485(3)
N30 C26 1.377(3)
N30 C29 1.384(3)
N30 C34 1.488(3)
C3 C4 1.423(3)
C3 C10 1.515(3)
C4 C5 1.506(3)
C5 C6 1.535(3)
C6 C7 1.520(3)
C7 C8 1.535(3)
C8 C9 1.530(3)
C9 C10 1.539(3)
C13 C14 1.324(3)
C16 C17 1.550(3)
C16 C22 1.520(3)
C16 C23 1.521(3)
C19 C20 1.539(3)
C19 C24 1.524(3)
C19 C25 1.513(3)
C28 C29 1.327(3)
C31 C32 1.570(4)
C31 C32A 1.582(6)
C31 C37 1.516(3)
C31 C38 1.506(4)
C34 C35 1.541(3)
C34 C40 1.515(3)
C34 C41 1.526(3)
C800 C801 1.386(3)
C800 C805 1.378(3)
C801 C802 1.382(3)
C802 C803 1.374(4)
C803 C804 1.386(4)
C804 C805 1.381(3)

loop_
_geom_torsion_atom_site_label_1
_geom_torsion_atom_site_label_2
_geom_torsion_atom_site_label_3
_geom_torsion_atom_site_label_4
_geom_torsion
Ir1 C3 C4 C5 117.15(18)
Ir1 C3 C10 C9 -164.72(15)
Ir1 C4 C5 C6 -178.00(15)
O18 C13 C14 O21 2.3(6)
O18 C13 C14 N15 176.9(3)
O33 C28 C29 O36 4.4(5)
O33 C28 C29 N30 -179.7(3)
N12 C13 C14 O21 -174.2(3)
N12 C13 C14 N15 0.4(2)
N12 C16 C17 O18 32.7(2)
N15 C19 C20 O21 31.9(2)
N27 C28 C29 O36 -176.0(3)
N27 C28 C29 N30 -0.1(2)
N27 C31 C32 O33 23.9(4)
N27 C31 C32A O33 -15.2(6)
N30 C34 C35 O36 29.8(2)
C3 C4 C5 C6 94.3(2)
C4 C3 C10 C9 -80.5(3)
C4 C5 C6 C7 -53.1(3)
C5 C6 C7 C8 -54.9(3)
C6 C7 C8 C9 103.4(2)
C7 C8 C9 C10 -72.1(3)
C8 C9 C10 C3 74.5(3)
C10 C3 C4 Ir1 -116.27(19)
C10 C3 C4 C5 0.9(3)
C11 N12 C13 O18 -176.45(17)
C11 N12 C13 C14 1.1(3)
C11 N12 C16 C17 154.5(2)
C11 N12 C16 C22 36.7(3)
C11 N12 C16 C23 -91.3(3)
C11 N15 C14 O21 174.29(18)
C11 N15 C14 C13 -1.9(2)
C11 N15 C19 C20 177.0(2)
C11 N15 C19 C24 -68.3(3)
C11 N15 C19 C25 58.9(3)
C13 O18 C17 C16 -34.3(2)
C13 N12 C11 Ir1 166.86(16)
C13 N12 C11 N15 -2.1(2)
C13 N12 C16 C17 -19.5(2)
C13 N12 C16 C22 -137.3(2)
C13 N12 C16 C23 94.7(2)
C14 O21 C20 C19 -27.3(2)
C14 N15 C11 Ir1 -167.86(15)
C14 N15 C11 N12 2.4(2)
C14 N15 C19 C20 -25.5(2)
C14 N15 C19 C24 89.2(2)
C14 N15 C19 C25 -143.55(19)
C16 N12 C11 Ir1 -6.9(4)
C16 N12 C11 N15 -175.9(2)
C16 N12 C13 O18 -0.8(2)
C16 N12 C13 C14 176.81(18)
C17 O18 C13 N12 22.3(2)
C17 O18 C13 C14 -154.1(3)
C19 N15 C11 Ir1 -11.2(3)
C19 N15 C11 N12 159.1(2)
C19 N15 C14 O21 10.8(2)
C19 N15 C14 C13 -165.39(18)
C20 O21 C14 N15 10.7(2)
C20 O21 C14 C13 -174.9(3)
C22 C16 C17 O18 150.37(19)
C23 C16 C17 O18 -83.4(2)
C24 C19 C20 O21 -82.3(2)
C25 C19 C20 O21 151.94(18)
C26 N27 C28 O33 -178.89(18)
C26 N27 C28 C29 1.4(2)
C26 N27 C31 C32 162.0(3)
C26 N27 C31 C32A -174.2(4)
C26 N27 C31 C37 53.8(3)
C26 N27 C31 C38 -72.0(3)
C26 N30 C29 O36 175.95(17)
C26 N30 C29 C28 -1.2(2)
C26 N30 C34 C35 175.4(2)
C26 N30 C34 C40 57.3(3)
C26 N30 C34 C41 -68.9(3)
C28 O33 C32 C31 -26.4(5)
C28 O33 C32A C31 14.6(7)
C28 N27 C26 Ir1 174.92(15)
C28 N27 C26 N30 -2.0(2)
C28 N27 C31 C32 -13.1(3)
C28 N27 C31 C32A 10.8(4)
C28 N27 C31 C37 -121.3(2)
C28 N27 C31 C38 113.0(2)
C29 O36 C35 C34 -25.5(2)
C29 N30 C26 Ir1 -175.01(15)
C29 N30 C26 N27 1.9(2)
C29 N30 C34 C35 -23.6(2)
C29 N30 C34 C40 -141.8(2)
C29 N30 C34 C41 92.1(2)
C31 N27 C26 Ir1 0.0(4)
C31 N27 C26 N30 -176.9(2)
C31 N27 C28 O33 -2.6(2)
C31 N27 C28 C29 177.71(18)
C32 O33 C28 N27 18.6(4)
C32 O33 C28 C29 -161.8(4)
C32 O33 C32A C31 -72.1(7)
C32 C31 C32A O33 71.8(7)
C32A O33 C28 N27 -8.0(5)
C32A O33 C28 C29 171.5(5)
C32A O33 C32 C31 74.3(7)
C32A C31 C32 O33 -73.0(7)
C34 N30 C26 Ir1 -14.7(3)
C34 N30 C26 N27 162.2(2)
C34 N30 C29 O36 10.0(2)
C34 N30 C29 C28 -167.14(17)
C35 O36 C29 N30 10.1(2)
C35 O36 C29 C28 -174.2(3)
C37 C31 C32 O33 137.8(4)
C37 C31 C32A O33 108.4(5)
C38 C31 C32 O33 -97.1(4)
C38 C31 C32A O33 -129.3(5)
C40 C34 C35 O36 149.40(18)
C41 C34 C35 O36 -84.5(2)
C800 C801 C802 C803 0.1(4)
C801 C800 C805 C804 -0.6(4)
C801 C802 C803 C804 -0.2(4)
C802 C803 C804 C805 -0.1(4)
C803 C804 C805 C800 0.5(4)
C805 C800 C801 C802 0.3(4)
